data_4500609
loop_
_publ_author_name
'Zang, Shuang-Quan'
'Fan, Ya-Juan'
'Li, Jia-Bin'
'Hou, Hong-Wei'
'Mak, Thomas C. W.'

_publ_section_title
;
 Halogen Bonding in the Assembly of Coordination Polymers Based on
 5-Iodo-Isophthalic Acid
;
_journal_issue 8
_journal_name_full 'Crystal Growth &amp; Design'
_journal_page_first 3395
_journal_paper_doi 10.1021/cg200022j
_journal_volume 11
_journal_year 2011
_chemical_formula_moiety 'C22 H17 Co I N4 O4'
_chemical_formula_sum 'C22 H17 Co I N4 O4'
_chemical_formula_weight 587.23
_chemical_name_systematic
; 
 ? 
;
_space_group_IT_number 15
_symmetry_cell_setting monoclinic
_symmetry_space_group_name_Hall '-C 2yc'
_symmetry_space_group_name_H-M 'C 1 2/c 1'
_atom_sites_solution_hydrogens geom
_atom_sites_solution_primary direct
_atom_sites_solution_secondary difmap
_audit_creation_method SHELXL-97
_cell_angle_alpha 90.00
_cell_angle_beta 114.9420(10)
_cell_angle_gamma 90.00
_cell_formula_units_Z 8
_cell_length_a 24.2310(4)
_cell_length_b 10.1656(7)
_cell_length_c 19.5257(3)
_cell_measurement_reflns_used 4695
_cell_measurement_temperature 296(2)
_cell_measurement_theta_max 25.23
_cell_measurement_theta_min 2.21
_cell_volume 4361.1(3)
_computing_cell_refinement 'APEX 2'
_computing_data_collection 'APEX 2(Bruker, 2009)'
_computing_data_reduction 'SAINT(Bruker, 2009)'
_computing_molecular_graphics 'SHELXTL(Bruker, 2009)'
_computing_publication_material SHELXTL
_computing_structure_refinement 'SHELXL-97 (Sheldrick, 2008)'
_computing_structure_solution 'SHELXS-97 (Sheldrick, 2008)'
_diffrn_ambient_temperature 296(2)
_diffrn_measured_fraction_theta_full 0.991
_diffrn_measured_fraction_theta_max 0.991
_diffrn_measurement_device_type 'Bruker Smart APEX II CCD area detector'
_diffrn_measurement_method '\w scans'
_diffrn_radiation_monochromator graphite
_diffrn_radiation_source 'fine-focus sealed tube'
_diffrn_radiation_type MoK\a
_diffrn_radiation_wavelength 0.71073
_diffrn_reflns_av_R_equivalents 0.0344
_diffrn_reflns_av_sigmaI/netI 0.0352
_diffrn_reflns_limit_h_max 31
_diffrn_reflns_limit_h_min -31
_diffrn_reflns_limit_k_max 11
_diffrn_reflns_limit_k_min -13
_diffrn_reflns_limit_l_max 22
_diffrn_reflns_limit_l_min -25
_diffrn_reflns_number 19642
_diffrn_reflns_theta_full 27.92
_diffrn_reflns_theta_max 27.92
_diffrn_reflns_theta_min 1.85
_exptl_absorpt_coefficient_mu 2.240
_exptl_absorpt_correction_T_max 0.701
_exptl_absorpt_correction_T_min 0.620
_exptl_absorpt_correction_type multi-scan
_exptl_absorpt_process_details 'SADABS(Bruker, 2009)'
_exptl_crystal_colour purple
_exptl_crystal_density_diffrn 1.789
_exptl_crystal_density_method 'not measured'
_exptl_crystal_description needle
_exptl_crystal_F_000 2312
_exptl_crystal_size_max 0.22
_exptl_crystal_size_mid 0.18
_exptl_crystal_size_min 0.16
_refine_diff_density_max 0.660
_refine_diff_density_min -0.864
_refine_diff_density_rms 0.075
_refine_ls_extinction_method none
_refine_ls_goodness_of_fit_ref 1.030
_refine_ls_hydrogen_treatment constr
_refine_ls_matrix_type full
_refine_ls_number_parameters 289
_refine_ls_number_reflns 5188
_refine_ls_number_restraints 0
_refine_ls_restrained_S_all 1.030
_refine_ls_R_factor_all 0.0543
_refine_ls_R_factor_gt 0.0329
_refine_ls_shift/su_max 0.001
_refine_ls_shift/su_mean 0.000
_refine_ls_structure_factor_coef Fsqd
_refine_ls_weighting_details 'calc w=1/[\s^2^(Fo^2^)+(0.0310P)^2^+3.6577P] where P=(Fo^2^+2Fc^2^)/3'
_refine_ls_weighting_scheme calc
_refine_ls_wR_factor_gt 0.0699
_refine_ls_wR_factor_ref 0.0787
_reflns_number_gt 3680
_reflns_number_total 5188
_reflns_threshold_expression >2sigma(I)
_cod_data_source_file cg200022j_si_002.cif
_cod_data_source_block compound7
_cod_depositor_comments
;
The following automatic conversions were performed:

'_symmetry_cell_setting' value 'Monoclinic' changed to 'monoclinic'
according to /home/saulius/struct/CIF-dictionaries/cif_core.dic
dictionary named 'cif_core.dic' version 2.4.1 from 2010-06-29.

Automatic conversion script
Id: cif_fix_values 1715 2011-07-08 13:25:40Z adriana 
;
_cod_original_sg_symbol_H-M 'C 2/c'
_cod_database_code 4500609

loop_
_symmetry_equiv_pos_as_xyz
'x, y, z'
'-x, y, -z+1/2'
'x+1/2, y+1/2, z'
'-x+1/2, y+1/2, -z+1/2'
'-x, -y, -z'
'x, -y, z-1/2'
'-x+1/2, -y+1/2, -z'
'x+1/2, -y+1/2, z-1/2'

loop_
_atom_site_label
_atom_site_type_symbol
_atom_site_fract_x
_atom_site_fract_y
_atom_site_fract_z
_atom_site_U_iso_or_equiv
_atom_site_adp_type
_atom_site_occupancy
_atom_site_symmetry_multiplicity
_atom_site_calc_flag
_atom_site_refinement_flags
Co1 Co 0.412221(17) 0.89684(4) 0.11650(2) 0.03287(10) Uani 1 1 d .
O1 O 0.40362(11) 1.1312(2) 0.08820(11) 0.0496(6) Uani 1 1 d .
O2 O 0.40678(9) 1.03230(19) 0.18906(11) 0.0418(5) Uani 1 1 d .
O3 O 0.42146(10) 1.6159(2) 0.08249(12) 0.0489(5) Uani 1 1 d .
O4 O 0.41493(10) 1.7349(2) 0.17435(12) 0.0478(5) Uani 1 1 d .
N1 N 0.48967(11) 0.9091(2) 0.10110(12) 0.0372(6) Uani 1 1 d .
N2 N 0.56925(10) 0.8516(3) 0.08140(12) 0.0376(6) Uani 1 1 d .
N3 N 0.76392(10) 0.6968(3) 0.41365(13) 0.0428(6) Uani 1 1 d .
N4 N 0.83292(11) 0.6172(2) 0.51987(13) 0.0378(6) Uani 1 1 d .
I1 I 0.428043(11) 1.40068(2) 0.408405(11) 0.05330(9) Uani 1 1 d .
C1 C 0.41997(12) 1.3950(3) 0.29704(15) 0.0334(6) Uani 1 1 d .
C2 C 0.41498(12) 1.2738(3) 0.26273(14) 0.0338(6) Uani 1 1 d .
H2 H 0.4141 1.1972 0.2883 0.041 Uiso 1 1 calc R
C3 C 0.41138(12) 1.2670(3) 0.19015(14) 0.0304(6) Uani 1 1 d .
C4 C 0.41320(12) 1.3813(3) 0.15294(15) 0.0325(6) Uani 1 1 d .
H4 H 0.4115 1.3765 0.1045 0.039 Uiso 1 1 calc R
C5 C 0.41755(11) 1.5026(3) 0.18662(15) 0.0311(6) Uani 1 1 d .
C6 C 0.42068(12) 1.5099(3) 0.25935(15) 0.0345(6) Uani 1 1 d .
H6 H 0.4232 1.5911 0.2824 0.041 Uiso 1 1 calc R
C7 C 0.40667(13) 1.1360(3) 0.15326(15) 0.0344(6) Uani 1 1 d .
C8 C 0.41837(13) 1.6262(3) 0.14375(18) 0.0385(7) Uani 1 1 d .
C9 C 0.52058(14) 1.0205(3) 0.09665(16) 0.0432(7) Uani 1 1 d .
H9 H 0.5093 1.1063 0.1012 0.052 Uiso 1 1 calc R
C10 C 0.56916(13) 0.9866(3) 0.08480(15) 0.0445(8) Uani 1 1 d .
H10 H 0.5974 1.0433 0.0798 0.053 Uiso 1 1 calc R
C11 C 0.52094(12) 0.8094(3) 0.09168(14) 0.0363(6) Uani 1 1 d .
H11 H 0.5107 0.7213 0.0921 0.044 Uiso 1 1 calc R
C12 C 0.61377(13) 0.7686(3) 0.07076(16) 0.0472(8) Uani 1 1 d .
H12A H 0.6260 0.8108 0.0348 0.057 Uiso 1 1 calc R
H12B H 0.5945 0.6858 0.0489 0.057 Uiso 1 1 calc R
C13 C 0.66977(12) 0.7403(3) 0.14170(15) 0.0393(7) Uani 1 1 d .
C14 C 0.71711(14) 0.6726(4) 0.13514(18) 0.0507(8) Uani 1 1 d .
H14 H 0.7139 0.6483 0.0877 0.061 Uiso 1 1 calc R
C15 C 0.76893(14) 0.6411(4) 0.1989(2) 0.0556(9) Uani 1 1 d .
H15 H 0.8006 0.5961 0.1942 0.067 Uiso 1 1 calc R
C16 C 0.77375(14) 0.6760(4) 0.26916(19) 0.0537(9) Uani 1 1 d .
H16 H 0.8085 0.6533 0.3119 0.064 Uiso 1 1 calc R
C17 C 0.72755(12) 0.7446(3) 0.27691(16) 0.0413(7) Uani 1 1 d .
C18 C 0.67527(12) 0.7758(3) 0.21264(15) 0.0387(7) Uani 1 1 d .
H18 H 0.6437 0.8209 0.2175 0.046 Uiso 1 1 calc R
C19 C 0.73227(15) 0.7908(4) 0.35246(16) 0.0522(9) Uani 1 1 d .
H19A H 0.7538 0.8741 0.3647 0.063 Uiso 1 1 calc R
H19B H 0.6916 0.8058 0.3490 0.063 Uiso 1 1 calc R
C20 C 0.74838(15) 0.5690(4) 0.4183(2) 0.0563(9) Uani 1 1 d .
H20 H 0.7150 0.5240 0.3833 0.068 Uiso 1 1 calc R
C21 C 0.79081(13) 0.5211(3) 0.48342(18) 0.0486(8) Uani 1 1 d .
H21 H 0.7916 0.4359 0.5011 0.058 Uiso 1 1 calc R
C22 C 0.81472(12) 0.7210(3) 0.47561(15) 0.0381(7) Uani 1 1 d .
H22 H 0.8348 0.8015 0.4862 0.046 Uiso 1 1 calc R

loop_
_atom_site_aniso_label
_atom_site_aniso_U_11
_atom_site_aniso_U_22
_atom_site_aniso_U_33
_atom_site_aniso_U_23
_atom_site_aniso_U_13
_atom_site_aniso_U_12
Co1 0.0464(2) 0.0219(2) 0.02979(19) -0.00228(15) 0.01553(16) -0.00161(16)
O1 0.0823(16) 0.0310(12) 0.0370(12) -0.0042(9) 0.0267(11) -0.0023(11)
O2 0.0677(13) 0.0214(11) 0.0393(11) 0.0009(9) 0.0254(10) 0.0018(10)
O3 0.0636(14) 0.0376(13) 0.0493(13) 0.0119(10) 0.0275(11) -0.0025(10)
O4 0.0642(13) 0.0200(11) 0.0583(13) 0.0051(10) 0.0249(11) 0.0002(10)
N1 0.0435(13) 0.0319(14) 0.0305(12) 0.0007(10) 0.0099(10) -0.0064(11)
N2 0.0375(13) 0.0424(15) 0.0277(12) 0.0059(10) 0.0085(10) -0.0020(11)
N3 0.0396(13) 0.0463(17) 0.0361(13) 0.0049(12) 0.0098(11) 0.0034(12)
N4 0.0421(13) 0.0355(15) 0.0348(13) 0.0025(10) 0.0152(10) 0.0008(11)
I1 0.08521(18) 0.04062(14) 0.03519(12) -0.00440(9) 0.02649(11) 0.00040(11)
C1 0.0422(15) 0.0270(15) 0.0303(13) -0.0033(11) 0.0148(12) 0.0009(12)
C2 0.0417(15) 0.0243(15) 0.0334(14) 0.0048(11) 0.0140(12) 0.0008(12)
C3 0.0375(14) 0.0195(14) 0.0324(14) -0.0001(11) 0.0130(11) 0.0006(11)
C4 0.0393(14) 0.0275(16) 0.0309(14) 0.0013(11) 0.0149(12) 0.0004(12)
C5 0.0319(13) 0.0211(14) 0.0371(14) 0.0035(11) 0.0115(11) -0.0002(11)
C6 0.0415(15) 0.0197(14) 0.0395(15) -0.0030(12) 0.0144(12) -0.0013(12)
C7 0.0443(16) 0.0259(15) 0.0314(14) -0.0008(12) 0.0146(12) 0.0031(12)
C8 0.0356(15) 0.0253(16) 0.0516(19) 0.0077(13) 0.0153(13) 0.0018(12)
C9 0.0478(17) 0.0323(18) 0.0386(16) -0.0034(13) 0.0076(13) -0.0110(14)
C10 0.0419(17) 0.041(2) 0.0409(16) 0.0049(14) 0.0076(13) -0.0133(14)
C11 0.0417(15) 0.0312(16) 0.0324(14) 0.0046(12) 0.0120(12) -0.0025(13)
C12 0.0485(17) 0.060(2) 0.0338(15) 0.0047(15) 0.0183(13) 0.0018(16)
C13 0.0396(15) 0.0444(19) 0.0355(15) 0.0046(13) 0.0175(12) -0.0059(14)
C14 0.0521(19) 0.058(2) 0.0481(18) -0.0053(16) 0.0273(16) -0.0058(17)
C15 0.0409(17) 0.061(2) 0.067(2) -0.0095(18) 0.0246(17) 0.0050(16)
C16 0.0377(16) 0.063(2) 0.0495(19) -0.0013(17) 0.0078(14) 0.0090(16)
C17 0.0368(15) 0.0448(19) 0.0391(16) 0.0026(14) 0.0130(12) 0.0058(14)
C18 0.0361(15) 0.0406(18) 0.0401(16) 0.0075(13) 0.0169(12) 0.0056(13)
C19 0.0519(18) 0.058(2) 0.0369(16) 0.0033(15) 0.0091(14) 0.0158(16)
C20 0.0423(17) 0.056(2) 0.057(2) -0.0052(17) 0.0075(15) -0.0080(16)
C21 0.0460(17) 0.040(2) 0.0552(19) 0.0043(15) 0.0164(15) -0.0055(15)
C22 0.0427(15) 0.0373(18) 0.0318(15) 0.0020(13) 0.0134(12) 0.0012(13)

loop_
_atom_type_symbol
_atom_type_description
_atom_type_scat_dispersion_real
_atom_type_scat_dispersion_imag
_atom_type_scat_source
C C 0.0033 0.0016 'International Tables Vol C Tables 4.2.6.8 and 6.1.1.4'
H H 0.0000 0.0000 'International Tables Vol C Tables 4.2.6.8 and 6.1.1.4'
N N 0.0061 0.0033 'International Tables Vol C Tables 4.2.6.8 and 6.1.1.4'
O O 0.0106 0.0060 'International Tables Vol C Tables 4.2.6.8 and 6.1.1.4'
Co Co 0.3494 0.9721 'International Tables Vol C Tables 4.2.6.8 and 6.1.1.4'
I I -0.4742 1.8119 'International Tables Vol C Tables 4.2.6.8 and 6.1.1.4'

loop_
_geom_angle_atom_site_label_1
_geom_angle_atom_site_label_2
_geom_angle_atom_site_label_3
_geom_angle
_geom_angle_site_symmetry_1
_geom_angle_site_symmetry_3
O4 Co1 O2 99.38(9) 1_545 .
O4 Co1 N1 109.00(9) 1_545 .
O2 Co1 N1 113.63(9) . .
O4 Co1 N4 105.03(9) 1_545 8_465
O2 Co1 N4 112.30(9) . 8_465
N1 Co1 N4 115.75(9) . 8_465
C7 O2 Co1 99.56(17) . .
C8 O4 Co1 116.5(2) . 1_565
C11 N1 C9 105.2(3) . .
C11 N1 Co1 126.4(2) . .
C9 N1 Co1 128.4(2) . .
C11 N2 C10 107.1(3) . .
C11 N2 C12 125.7(3) . .
C10 N2 C12 127.1(3) . .
C22 N3 C20 106.8(3) . .
C22 N3 C19 125.7(3) . .
C20 N3 C19 127.5(3) . .
C22 N4 C21 105.0(2) . .
C22 N4 Co1 125.7(2) . 8_566
C21 N4 Co1 129.0(2) . 8_566
C2 C1 C6 120.8(2) . .
C2 C1 I1 118.5(2) . .
C6 C1 I1 120.7(2) . .
C1 C2 C3 119.7(3) . .
C1 C2 H2 120.2 . .
C3 C2 H2 120.2 . .
C4 C3 C2 119.6(2) . .
C4 C3 C7 120.6(2) . .
C2 C3 C7 119.7(2) . .
C5 C4 C3 120.9(3) . .
C5 C4 H4 119.5 . .
C3 C4 H4 119.5 . .
C4 C5 C6 119.6(2) . .
C4 C5 C8 119.6(3) . .
C6 C5 C8 120.8(3) . .
C1 C6 C5 119.4(3) . .
C1 C6 H6 120.3 . .
C5 C6 H6 120.3 . .
O1 C7 O2 121.2(3) . .
O1 C7 C3 119.1(2) . .
O2 C7 C3 119.6(2) . .
O3 C8 O4 124.7(3) . .
O3 C8 C5 119.1(3) . .
O4 C8 C5 116.2(3) . .
C10 C9 N1 109.9(3) . .
C10 C9 H9 125.1 . .
N1 C9 H9 125.1 . .
C9 C10 N2 106.6(3) . .
C9 C10 H10 126.7 . .
N2 C10 H10 126.7 . .
N1 C11 N2 111.3(3) . .
N1 C11 H11 124.4 . .
N2 C11 H11 124.4 . .
N2 C12 C13 114.6(2) . .
N2 C12 H12A 108.6 . .
C13 C12 H12A 108.6 . .
N2 C12 H12B 108.6 . .
C13 C12 H12B 108.6 . .
H12A C12 H12B 107.6 . .
C18 C13 C14 119.2(3) . .
C18 C13 C12 122.8(3) . .
C14 C13 C12 118.0(3) . .
C15 C14 C13 120.2(3) . .
C15 C14 H14 119.9 . .
C13 C14 H14 119.9 . .
C16 C15 C14 120.1(3) . .
C16 C15 H15 119.9 . .
C14 C15 H15 119.9 . .
C15 C16 C17 120.6(3) . .
C15 C16 H16 119.7 . .
C17 C16 H16 119.7 . .
C16 C17 C18 119.2(3) . .
C16 C17 C19 122.3(3) . .
C18 C17 C19 118.4(3) . .
C13 C18 C17 120.7(3) . .
C13 C18 H18 119.7 . .
C17 C18 H18 119.7 . .
N3 C19 C17 113.0(3) . .
N3 C19 H19A 109.0 . .
C17 C19 H19A 109.0 . .
N3 C19 H19B 109.0 . .
C17 C19 H19B 109.0 . .
H19A C19 H19B 107.8 . .
C21 C20 N3 106.6(3) . .
C21 C20 H20 126.7 . .
N3 C20 H20 126.7 . .
C20 C21 N4 109.7(3) . .
C20 C21 H21 125.2 . .
N4 C21 H21 125.2 . .
N4 C22 N3 111.9(3) . .
N4 C22 H22 124.1 . .
N3 C22 H22 124.1 . .

loop_
_geom_bond_atom_site_label_1
_geom_bond_atom_site_label_2
_geom_bond_distance
_geom_bond_site_symmetry_2
Co1 O4 1.982(2) 1_545
Co1 O2 2.0195(19) .
Co1 N1 2.026(2) .
Co1 N4 2.053(2) 8_465
O1 C7 1.242(3) .
O2 C7 1.264(3) .
O3 C8 1.234(4) .
O4 C8 1.276(3) .
O4 Co1 1.982(2) 1_565
N1 C11 1.324(4) .
N1 C9 1.381(4) .
N2 C11 1.339(3) .
N2 C10 1.374(4) .
N2 C12 1.452(4) .
N3 C22 1.335(3) .
N3 C20 1.366(4) .
N3 C19 1.469(4) .
N4 C22 1.316(3) .
N4 C21 1.374(4) .
N4 Co1 2.053(2) 8_566
I1 C1 2.100(3) .
C1 C2 1.383(4) .
C1 C6 1.384(4) .
C2 C3 1.384(4) .
C2 H2 0.9300 .
C3 C4 1.381(4) .
C3 C7 1.496(4) .
C4 C5 1.380(4) .
C4 H4 0.9300 .
C5 C6 1.392(4) .
C5 C8 1.514(4) .
C6 H6 0.9300 .
C9 C10 1.337(4) .
C9 H9 0.9300 .
C10 H10 0.9300 .
C11 H11 0.9300 .
C12 C13 1.503(4) .
C12 H12A 0.9700 .
C12 H12B 0.9700 .
C13 C18 1.382(4) .
C13 C14 1.389(4) .
C14 C15 1.382(5) .
C14 H14 0.9300 .
C15 C16 1.374(5) .
C15 H15 0.9300 .
C16 C17 1.380(4) .
C16 H16 0.9300 .
C17 C18 1.393(4) .
C17 C19 1.506(4) .
C18 H18 0.9300 .
C19 H19A 0.9700 .
C19 H19B 0.9700 .
C20 C21 1.345(4) .
C20 H20 0.9300 .
C21 H21 0.9300 .
C22 H22 0.9300 .

loop_
_geom_torsion_atom_site_label_1
_geom_torsion_atom_site_label_2
_geom_torsion_atom_site_label_3
_geom_torsion_atom_site_label_4
_geom_torsion
_geom_torsion_site_symmetry_1
O4 Co1 O2 C7 178.35(17) 1_545
N1 Co1 O2 C7 62.73(19) .
N4 Co1 O2 C7 -71.05(19) 8_465
O4 Co1 N1 C11 33.6(2) 1_545
O2 Co1 N1 C11 143.4(2) .
N4 Co1 N1 C11 -84.5(2) 8_465
O4 Co1 N1 C9 -147.7(2) 1_545
O2 Co1 N1 C9 -37.9(2) .
N4 Co1 N1 C9 94.2(2) 8_465
C6 C1 C2 C3 0.8(4) .
I1 C1 C2 C3 -178.14(19) .
C1 C2 C3 C4 0.4(4) .
C1 C2 C3 C7 179.3(2) .
C2 C3 C4 C5 -1.1(4) .
C7 C3 C4 C5 -180.0(2) .
C3 C4 C5 C6 0.6(4) .
C3 C4 C5 C8 -179.0(2) .
C2 C1 C6 C5 -1.3(4) .
I1 C1 C6 C5 177.60(19) .
C4 C5 C6 C1 0.6(4) .
C8 C5 C6 C1 -179.9(2) .
Co1 O2 C7 O1 7.0(3) .
Co1 O2 C7 C3 -172.0(2) .
C4 C3 C7 O1 -0.9(4) .
C2 C3 C7 O1 -179.8(3) .
C4 C3 C7 O2 178.0(3) .
C2 C3 C7 O2 -0.9(4) .
Co1 O4 C8 O3 1.7(4) 1_565
Co1 O4 C8 C5 -177.33(17) 1_565
C4 C5 C8 O3 -7.4(4) .
C6 C5 C8 O3 173.1(3) .
C4 C5 C8 O4 171.7(2) .
C6 C5 C8 O4 -7.8(4) .
C11 N1 C9 C10 0.0(3) .
Co1 N1 C9 C10 -178.87(19) .
N1 C9 C10 N2 0.2(3) .
C11 N2 C10 C9 -0.3(3) .
C12 N2 C10 C9 -178.8(2) .
C9 N1 C11 N2 -0.2(3) .
Co1 N1 C11 N2 178.70(16) .
C10 N2 C11 N1 0.3(3) .
C12 N2 C11 N1 178.8(2) .
C11 N2 C12 C13 -95.0(3) .
C10 N2 C12 C13 83.2(3) .
N2 C12 C13 C18 8.0(4) .
N2 C12 C13 C14 -173.7(3) .
C18 C13 C14 C15 0.1(5) .
C12 C13 C14 C15 -178.3(3) .
C13 C14 C15 C16 0.3(5) .
C14 C15 C16 C17 -1.0(6) .
C15 C16 C17 C18 1.3(5) .
C15 C16 C17 C19 -176.8(3) .
C14 C13 C18 C17 0.2(5) .
C12 C13 C18 C17 178.5(3) .
C16 C17 C18 C13 -0.9(5) .
C19 C17 C18 C13 177.3(3) .
C22 N3 C19 C17 120.3(3) .
C20 N3 C19 C17 -58.7(4) .
C16 C17 C19 N3 -37.3(5) .
C18 C17 C19 N3 144.6(3) .
C22 N3 C20 C21 0.0(4) .
C19 N3 C20 C21 179.1(3) .
N3 C20 C21 N4 0.0(4) .
C22 N4 C21 C20 0.0(4) .
Co1 N4 C21 C20 -174.4(2) 8_566
C21 N4 C22 N3 0.0(3) .
Co1 N4 C22 N3 174.61(19) 8_566
C20 N3 C22 N4 0.0(3) .
C19 N3 C22 N4 -179.1(3) .
